data_1517129
loop_
_publ_author_name
'Shu-Yun Shi'
'Zhan-Lin Xu'
'Hong-Hui Teng'
'Ling-Zi Zhao'
'Xiao-Bing Cui'
'Ji-Qing Xu'

_publ_section_title
;
 Two new compounds constructed from polyoxoanions, metal ions and organic
 ligands
;
_journal_name_full
;
Inorganica Chimica Acta
;
_journal_page_first 123
_journal_page_last 127
_journal_volume 402
_journal_year 2013
_chemical_formula_sum 'C40 H44 Cu4 N8 O46 Si W12'
_chemical_formula_weight 3861.28
_space_group_IT_number 12
_symmetry_cell_setting monoclinic
_symmetry_space_group_name_Hall '-C 2y'
_symmetry_space_group_name_H-M 'C 1 2/m 1'
_atom_sites_solution_hydrogens geom
_atom_sites_solution_primary direct
_atom_sites_solution_secondary difmap
_cell_angle_alpha 90.00
_cell_angle_beta 100.155(13)
_cell_angle_gamma 90.00
_cell_formula_units_Z 4
_cell_length_a 15.795(3)
_cell_length_b 23.522(4)
_cell_length_c 21.226(4)
_cell_measurement_temperature 293(2)
_cell_volume 7763(2)
_computing_structure_refinement 'SHELXL-97 (Sheldrick, 1997)'
_computing_structure_solution 'SHELXS-97 (Sheldrick, 1990)'
_diffrn_ambient_temperature 293(2)
_diffrn_measured_fraction_theta_full 0.995
_diffrn_measured_fraction_theta_max 0.995
_diffrn_radiation_monochromator graphite
_diffrn_radiation_source 'fine-focus sealed tube'
_diffrn_radiation_type MoK\a
_diffrn_radiation_wavelength 0.71073
_diffrn_reflns_av_R_equivalents 0.0359
_diffrn_reflns_av_sigmaI/netI 0.0416
_diffrn_reflns_limit_h_max 21
_diffrn_reflns_limit_h_min -17
_diffrn_reflns_limit_k_max 31
_diffrn_reflns_limit_k_min -31
_diffrn_reflns_limit_l_max 26
_diffrn_reflns_limit_l_min -28
_diffrn_reflns_number 28539
_diffrn_reflns_theta_full 28.34
_diffrn_reflns_theta_max 28.34
_diffrn_reflns_theta_min 1.72
_exptl_absorpt_coefficient_mu 18.880
_exptl_absorpt_correction_T_max 0.0674
_exptl_absorpt_correction_T_min 0.0430
_exptl_absorpt_correction_type empirical
_exptl_crystal_density_diffrn 3.304
_exptl_crystal_density_method 'not measured'
_exptl_crystal_F_000 6904
_exptl_crystal_size_max 0.45
_exptl_crystal_size_mid 0.34
_exptl_crystal_size_min 0.31
_refine_diff_density_max 6.893
_refine_diff_density_min -2.832
_refine_diff_density_rms 0.376
_refine_ls_extinction_coef 0.000028(4)
_refine_ls_extinction_expression Fc^*^=kFc[1+0.001xFc^2^\l^3^/sin(2\q)]^-1/4^
_refine_ls_extinction_method SHELXL
_refine_ls_goodness_of_fit_ref 1.083
_refine_ls_hydrogen_treatment constr
_refine_ls_matrix_type full
_refine_ls_number_parameters 485
_refine_ls_number_reflns 9862
_refine_ls_number_restraints 66
_refine_ls_restrained_S_all 1.080
_refine_ls_R_factor_all 0.0624
_refine_ls_R_factor_gt 0.0483
_refine_ls_shift/su_max 0.004
_refine_ls_shift/su_mean 0.000
_refine_ls_structure_factor_coef Fsqd
_refine_ls_weighting_details 'calc w=1/[\s^2^(Fo^2^)+(0.0363P)^2^+709.7496P] where P=(Fo^2^+2Fc^2^)/3'
_refine_ls_weighting_scheme calc
_refine_ls_wR_factor_gt 0.1205
_refine_ls_wR_factor_ref 0.1279
_reflns_number_gt 8055
_reflns_number_total 9862
_reflns_threshold_expression >2sigma(I)
_cod_data_source_file ICA-2013-402-123-127-1.cif
_cod_data_source_block k
_cod_original_cell_volume 7762(2)
_cod_original_sg_symbol_H-M C2/m
_cod_database_code 1517129

loop_
_symmetry_equiv_pos_as_xyz
'x, y, z'
'-x, y, -z'
'x+1/2, y+1/2, z'
'-x+1/2, y+1/2, -z'
'-x, -y, -z'
'x, -y, z'
'-x+1/2, -y+1/2, -z'
'x+1/2, -y+1/2, z'

loop_
_atom_site_label
_atom_site_type_symbol
_atom_site_fract_x
_atom_site_fract_y
_atom_site_fract_z
_atom_site_U_iso_or_equiv
_atom_site_adp_type
_atom_site_occupancy
_atom_site_symmetry_multiplicity
_atom_site_calc_flag
_atom_site_refinement_flags
Si1 Si 1.8189(2) 0.0000 0.74650(16) 0.0019(5) Uani 1 2 d SU
W1 W 2.01095(3) 0.077601(18) 0.78066(2) 0.01310(10) Uani 1 1 d .
W2 W 1.95232(4) 0.0000 0.62894(3) 0.01806(14) Uani 1 2 d S
W3 W 1.82314(3) 0.14837(2) 0.75121(2) 0.02109(12) Uani 1 1 d .
W4 W 1.76510(3) 0.07177(2) 0.59945(2) 0.02064(12) Uani 1 1 d .
W5 W 1.67596(5) 0.0000 0.85570(4) 0.02421(16) Uani 1 2 d S
W6 W 1.87955(3) 0.07813(2) 0.89086(2) 0.02095(12) Uani 1 1 d .
W7 W 1.61936(3) 0.07153(2) 0.71599(3) 0.02438(13) Uani 1 1 d .
O1 O 1.8139(5) 0.1224(3) 0.6662(4) 0.0173(16) Uani 1 1 d .
O2 O 1.8679(4) 0.0562(3) 0.7801(3) 0.0037(7) Uani 1 1 d U
O3 O 1.8793(5) 0.0570(3) 0.5824(4) 0.0179(16) Uani 1 1 d .
O4 O 1.9899(5) 0.0558(3) 0.6949(4) 0.0166(16) Uani 1 1 d .
O5 O 1.9490(5) 0.1469(3) 0.7578(4) 0.0156(16) Uani 1 1 d .
O6 O 1.9913(5) 0.0895(3) 0.8678(4) 0.0155(15) Uani 1 1 d .
O7 O 2.1134(6) 0.1044(4) 0.7893(4) 0.0208(18) Uani 1 1 d .
O8 O 1.9080(8) 0.0000 0.9059(6) 0.018(2) Uani 1 2 d S
O9 O 1.7107(5) 0.1236(4) 0.7487(4) 0.0200(17) Uani 1 1 d .
O10 O 1.7639(6) 0.0555(4) 0.8796(4) 0.0221(18) Uani 1 1 d .
O11 O 1.6090(6) 0.0568(4) 0.8034(4) 0.0265(19) Uani 1 1 d .
O12 O 1.5632(9) 0.0000 0.6936(6) 0.025(3) Uani 1 2 d S
O13 O 1.6695(6) 0.0676(4) 0.6412(4) 0.0214(18) Uani 1 1 d .
O14 O 1.7204(6) 0.0000 0.7559(4) 0.0031(7) Uani 1 2 d SU
O15 O 1.8980(6) 0.1066(4) 0.9657(4) 0.026(2) Uani 1 1 d .
O16 O 1.8442(5) 0.1466(3) 0.8434(4) 0.0159(16) Uani 1 1 d .
O17 O 1.8136(5) 0.2204(3) 0.7423(4) 0.0172(16) Uani 1 1 d U
O18 O 1.7303(8) 0.0000 0.5579(5) 0.017(2) Uani 1 2 d S
O19 O 1.7299(6) 0.1166(4) 0.5374(4) 0.0253(19) Uani 1 1 d .
O20 O 1.6248(10) 0.0000 0.9199(8) 0.041(4) Uani 1 2 d S
O21 O 1.5351(6) 0.1168(4) 0.6954(5) 0.033(2) Uani 1 1 d .
O22 O 1.8231(6) 0.0000 0.6704(4) 0.0029(7) Uani 1 2 d SU
O23 O 2.0346(9) 0.0000 0.5866(6) 0.027(3) Uani 1 2 d S
O24 O 2.0307(7) 0.0000 0.8022(5) 0.014(2) Uani 1 2 d S
Cu1 Cu 2.18985(13) 0.17980(8) 0.77684(7) 0.0343(4) Uani 1 1 d .
Cu2 Cu 2.02249(12) 0.24789(8) 0.26426(7) 0.0332(4) Uani 1 1 d .
C1 C 2.3323(6) 0.2034(4) 0.9890(3) 0.021(3) Uani 1 1 d G
C2 C 2.2771(7) 0.1573(3) 0.9752(3) 0.033(4) Uani 1 1 d G
H2A H 2.2693 0.1321 1.0075 0.040 Uiso 1 1 calc R
C3 C 2.2336(6) 0.1487(3) 0.9131(3) 0.034(4) Uani 1 1 d G
H3A H 2.1966 0.1179 0.9038 0.041 Uiso 1 1 calc R
N1 N 2.2453(6) 0.1863(4) 0.8648(3) 0.032(3) Uani 1 1 d G
C4 C 2.3005(7) 0.2324(4) 0.8786(3) 0.044(5) Uani 1 1 d G
H4A H 2.3083 0.2575 0.8463 0.053 Uiso 1 1 calc R
C5 C 2.3440(7) 0.2409(4) 0.9407(3) 0.042(4) Uani 1 1 d G
H5A H 2.3809 0.2718 0.9500 0.050 Uiso 1 1 calc R
C6 C 1.9740(6) 0.2264(3) 0.1305(3) 0.026(3) Uani 1 1 d G
H6A H 2.0080 0.1941 0.1389 0.031 Uiso 1 1 calc R
C7 C 1.9304(6) 0.2369(3) 0.0688(3) 0.026(3) Uani 1 1 d G
H7A H 1.9352 0.2116 0.0359 0.031 Uiso 1 1 calc R
C8 C 1.8796(6) 0.2853(4) 0.0562(3) 0.023(3) Uani 1 1 d G
C9 C 1.8725(6) 0.3231(3) 0.1053(4) 0.047(4) Uani 1 1 d GU
H9A H 1.8385 0.3555 0.0968 0.056 Uiso 1 1 calc R
C10 C 1.9161(7) 0.3126(4) 0.1669(4) 0.053(4) Uani 1 1 d GU
H10A H 1.9114 0.3380 0.1998 0.063 Uiso 1 1 calc R
N4 N 1.9669(6) 0.2643(4) 0.1796(3) 0.028(2) Uani 1 1 d G
N2 N 2.1663(5) 0.1931(3) 0.6866(2) 0.028(3) Uani 1 1 d G
C11 C 2.1672(6) 0.1479(3) 0.6445(3) 0.034(3) Uani 1 1 d G
H11A H 2.1772 0.1112 0.6602 0.041 Uiso 1 1 calc R
C12 C 2.1531(7) 0.1577(3) 0.5789(3) 0.035(3) Uani 1 1 d G
H12A H 2.1537 0.1274 0.5507 0.042 Uiso 1 1 calc R
C13 C 2.1382(6) 0.2126(3) 0.5554(2) 0.019(2) Uani 1 1 d G
C19 C 2.1373(6) 0.2578(3) 0.5975(3) 0.024(3) Uani 1 1 d G
H19A H 2.1273 0.2945 0.5817 0.028 Uiso 1 1 calc R
C20 C 2.1513(6) 0.2480(3) 0.6631(3) 0.027(3) Uani 1 1 d G
H20A H 2.1507 0.2783 0.6912 0.032 Uiso 1 1 calc R
C14 C 2.1139(5) 0.2225(3) 0.4843(2) 0.020(2) Uani 1 1 d G
C15 C 2.0746(5) 0.1788(3) 0.4458(3) 0.020(2) Uani 1 1 d G
H15A H 2.0656 0.1437 0.4638 0.024 Uiso 1 1 calc R
C16 C 2.0488(5) 0.1874(3) 0.3805(3) 0.023(3) Uani 1 1 d G
H16A H 2.0225 0.1582 0.3547 0.028 Uiso 1 1 calc R
N3 N 2.0622(5) 0.2398(3) 0.3536(2) 0.021(2) Uani 1 1 d G
C17 C 2.1015(6) 0.2836(3) 0.3921(3) 0.031(3) Uani 1 1 d G
H17A H 2.1105 0.3186 0.3741 0.037 Uiso 1 1 calc R
C18 C 2.1274(6) 0.2749(3) 0.4574(3) 0.029(3) Uani 1 1 d G
H18A H 2.1537 0.3042 0.4832 0.035 Uiso 1 1 calc R
OW1 O 2.113(2) 0.0000 0.9432(10) 0.094(9) Uani 1 2 d S
OW2 O 2.287(3) 0.0000 0.949(2) 0.164(14) Uani 1 2 d SU
OW3 O 2.206(3) 0.0000 0.566(2) 0.169(15) Uani 1 2 d SU
OW4 O 1.385(6) 0.075(4) 0.827(4) 0.24(3) Uani 0.50 1 d PU
OW5 O 2.266(5) 0.0000 0.797(4) 0.28(2) Uani 1 2 d SU
OW6 O 2.016(4) 0.417(2) 0.480(3) 0.156(19) Uani 0.50 1 d PU

loop_
_atom_site_aniso_label
_atom_site_aniso_U_11
_atom_site_aniso_U_22
_atom_site_aniso_U_33
_atom_site_aniso_U_23
_atom_site_aniso_U_13
_atom_site_aniso_U_12
Si1 0.0031(12) 0.0008(12) 0.0022(12) 0.000 0.0017(10) 0.000
W1 0.0148(2) 0.0111(2) 0.0125(2) 0.00180(15) -0.00016(15) -0.00230(15)
W2 0.0225(3) 0.0191(3) 0.0130(3) 0.000 0.0043(2) 0.000
W3 0.0314(3) 0.0121(2) 0.0201(2) -0.00158(17) 0.00551(19) 0.00256(18)
W4 0.0305(3) 0.0159(2) 0.0126(2) 0.00302(16) -0.00406(18) -0.00138(18)
W5 0.0248(4) 0.0281(4) 0.0228(3) 0.000 0.0127(3) 0.000
W6 0.0325(3) 0.0183(2) 0.0116(2) -0.00385(16) 0.00268(18) 0.00337(19)
W7 0.0198(2) 0.0246(3) 0.0281(3) -0.0023(2) 0.0023(2) 0.00476(19)
O1 0.022(4) 0.017(4) 0.014(4) -0.005(3) 0.004(3) -0.007(3)
O2 0.0048(15) 0.0022(14) 0.0041(14) -0.0001(9) 0.0011(12) -0.0002(9)
O3 0.022(4) 0.012(4) 0.018(4) 0.001(3) -0.001(3) 0.003(3)
O4 0.029(4) 0.007(3) 0.012(4) -0.001(3) -0.002(3) -0.002(3)
O5 0.022(4) 0.012(4) 0.012(4) 0.002(3) 0.001(3) 0.003(3)
O6 0.018(4) 0.016(4) 0.012(4) 0.002(3) 0.004(3) 0.003(3)
O7 0.025(4) 0.017(4) 0.018(4) 0.002(3) -0.002(3) -0.014(3)
O8 0.020(6) 0.010(5) 0.024(6) 0.000 0.000(5) 0.000
O9 0.023(4) 0.022(4) 0.016(4) -0.005(3) 0.006(3) 0.001(3)
O10 0.023(4) 0.020(4) 0.025(4) -0.002(3) 0.008(3) 0.004(3)
O11 0.033(5) 0.022(4) 0.025(5) 0.000(4) 0.009(4) 0.008(4)
O12 0.033(7) 0.016(6) 0.024(6) 0.000 0.000(5) 0.000
O13 0.024(4) 0.023(4) 0.016(4) -0.003(3) 0.002(3) 0.002(3)
O14 0.0042(15) 0.0019(15) 0.0034(15) 0.000 0.0015(13) 0.000
O15 0.031(5) 0.029(5) 0.015(4) -0.014(4) -0.003(3) 0.004(4)
O16 0.022(4) 0.015(4) 0.010(3) 0.000(3) 0.003(3) 0.009(3)
O17 0.0180(18) 0.0162(18) 0.0173(18) -0.0004(10) 0.0031(10) 0.0005(10)
O18 0.025(6) 0.005(5) 0.019(6) 0.000 -0.002(5) 0.000
O19 0.036(5) 0.022(4) 0.015(4) 0.007(3) -0.004(4) 0.004(4)
O20 0.040(9) 0.052(10) 0.036(8) 0.000 0.020(7) 0.000
O21 0.023(5) 0.033(5) 0.040(6) -0.003(4) -0.004(4) 0.013(4)
O22 0.0042(15) 0.0017(15) 0.0030(15) 0.000 0.0013(13) 0.000
O23 0.034(7) 0.039(8) 0.015(6) 0.000 0.021(5) 0.000
O24 0.017(5) 0.010(5) 0.014(5) 0.000 -0.001(4) 0.000
Cu1 0.0471(11) 0.0459(10) 0.0059(6) 0.0040(6) -0.0061(6) -0.0175(9)
Cu2 0.0431(10) 0.0487(11) 0.0045(6) 0.0026(6) -0.0050(6) 0.0136(8)
C1 0.028(6) 0.025(6) 0.007(5) 0.006(4) -0.004(4) -0.017(5)
C2 0.053(9) 0.032(7) 0.010(5) 0.005(5) -0.007(5) -0.030(7)
C3 0.053(9) 0.038(8) 0.008(5) 0.004(5) -0.004(5) -0.024(7)
N1 0.049(7) 0.032(6) 0.010(5) 0.003(4) -0.008(5) -0.018(5)
C4 0.064(11) 0.053(10) 0.008(6) 0.015(6) -0.010(6) -0.036(8)
C5 0.065(10) 0.048(9) 0.007(5) 0.010(5) -0.009(6) -0.045(8)
C6 0.035(7) 0.029(7) 0.013(5) 0.004(5) 0.002(5) 0.011(6)
C7 0.043(8) 0.026(6) 0.008(5) -0.001(4) 0.003(5) 0.021(6)
C8 0.029(6) 0.031(7) 0.008(5) -0.002(4) -0.002(4) 0.015(5)
C9 0.047(4) 0.047(4) 0.046(4) -0.0002(10) 0.0077(12) 0.0006(10)
C10 0.053(5) 0.053(5) 0.053(5) -0.0004(10) 0.0089(13) 0.0006(10)
N4 0.037(6) 0.034(6) 0.009(4) -0.002(4) -0.006(4) 0.013(5)
N2 0.027(6) 0.048(7) 0.008(4) -0.004(4) -0.002(4) -0.019(5)
C11 0.045(9) 0.038(8) 0.017(6) 0.007(6) 0.000(6) 0.002(7)
C12 0.052(9) 0.032(7) 0.016(6) 0.002(5) -0.007(6) 0.011(7)
C13 0.019(5) 0.033(7) 0.005(5) -0.002(4) -0.001(4) 0.000(5)
C19 0.031(7) 0.027(6) 0.012(5) -0.004(5) 0.000(5) -0.009(5)
C20 0.028(7) 0.042(8) 0.009(5) 0.001(5) 0.000(5) -0.015(6)
C14 0.025(6) 0.028(6) 0.006(5) -0.004(4) 0.000(4) 0.000(5)
C15 0.032(7) 0.022(6) 0.005(5) -0.006(4) 0.003(4) 0.007(5)
C16 0.021(6) 0.037(7) 0.010(5) -0.007(5) 0.000(4) 0.004(5)
N3 0.022(5) 0.034(6) 0.005(4) 0.000(4) -0.002(4) 0.010(4)
C17 0.046(8) 0.037(8) 0.009(5) 0.006(5) 0.005(5) -0.001(6)
C18 0.046(8) 0.033(7) 0.007(5) 0.004(5) -0.001(5) -0.006(6)
OW1 0.16(3) 0.073(15) 0.034(11) 0.000 -0.009(13) 0.000
OW2 0.164(14) 0.164(14) 0.164(14) 0.000 0.029(3) 0.000
OW3 0.169(15) 0.169(15) 0.169(15) 0.000 0.030(3) 0.000
OW4 0.24(3) 0.24(3) 0.24(3) 0.0000(10) 0.042(5) 0.0000(10)
OW5 0.28(2) 0.28(2) 0.28(2) 0.000 0.049(4) 0.000
OW6 0.156(19) 0.156(19) 0.156(19) -0.0001(10) 0.027(3) 0.0001(10)

loop_
_atom_type_symbol
_atom_type_description
_atom_type_scat_dispersion_real
_atom_type_scat_dispersion_imag
_atom_type_scat_source
C C 0.0033 0.0016 'International Tables Vol C Tables 4.2.6.8 and 6.1.1.4'
H H 0.0000 0.0000 'International Tables Vol C Tables 4.2.6.8 and 6.1.1.4'
N N 0.0061 0.0033 'International Tables Vol C Tables 4.2.6.8 and 6.1.1.4'
O O 0.0106 0.0060 'International Tables Vol C Tables 4.2.6.8 and 6.1.1.4'
Si Si 0.0817 0.0704 'International Tables Vol C Tables 4.2.6.8 and 6.1.1.4'
Cu Cu 0.3201 1.2651 'International Tables Vol C Tables 4.2.6.8 and 6.1.1.4'
W W -0.8490 6.8722 'International Tables Vol C Tables 4.2.6.8 and 6.1.1.4'

loop_
_geom_angle_atom_site_label_1
_geom_angle_atom_site_label_2
_geom_angle_atom_site_label_3
_geom_angle
_geom_angle_site_symmetry_1
_geom_angle_site_symmetry_3
O14 Si1 O22 109.4(5) . .
O14 Si1 O2 110.0(3) . .
O22 Si1 O2 109.5(3) . .
O14 Si1 O2 110.0(3) . 6
O22 Si1 O2 109.5(3) . 6
O2 Si1 O2 108.3(5) . 6
O7 W1 O4 102.0(4) . .
O7 W1 O24 102.5(4) . .
O4 W1 O24 87.9(4) . .
O7 W1 O5 98.3(4) . .
O4 W1 O5 89.5(3) . .
O24 W1 O5 159.2(4) . .
O7 W1 O6 98.6(4) . .
O4 W1 O6 159.4(4) . .
O24 W1 O6 87.5(4) . .
O5 W1 O6 87.6(3) . .
O7 W1 O2 169.3(3) . .
O4 W1 O2 85.9(3) . .
O24 W1 O2 84.9(4) . .
O5 W1 O2 74.3(3) . .
O6 W1 O2 73.6(3) . .
O23 W2 O3 99.9(4) . 6
O23 W2 O3 99.9(4) . .
O3 W2 O3 88.4(5) 6 .
O23 W2 O4 102.5(4) . .
O3 W2 O4 157.6(4) 6 .
O3 W2 O4 88.8(3) . .
O23 W2 O4 102.5(4) . 6
O3 W2 O4 88.8(3) 6 6
O3 W2 O4 157.6(4) . 6
O4 W2 O4 85.5(4) . 6
O23 W2 O22 170.3(5) . .
O3 W2 O22 73.3(3) 6 .
O3 W2 O22 73.3(3) . .
O4 W2 O22 84.6(3) . .
O4 W2 O22 84.6(3) 6 .
O17 W3 O9 104.0(4) . .
O17 W3 O1 103.0(4) . .
O9 W3 O1 87.6(3) . .
O17 W3 O16 97.5(3) . .
O9 W3 O16 90.9(4) . .
O1 W3 O16 159.2(3) . .
O17 W3 O5 95.4(3) . .
O9 W3 O5 160.6(3) . .
O1 W3 O5 88.2(3) . .
O16 W3 O5 86.4(3) . .
O17 W3 O2 165.7(3) . .
O9 W3 O2 87.7(3) . .
O1 W3 O2 85.3(3) . .
O16 W3 O2 73.9(3) . .
O5 W3 O2 73.1(3) . .
O19 W4 O13 102.5(4) . .
O19 W4 O1 102.9(4) . .
O13 W4 O1 86.3(4) . .
O19 W4 O3 98.9(4) . .
O13 W4 O3 158.6(3) . .
O1 W4 O3 89.0(3) . .
O19 W4 O18 99.2(4) . .
O13 W4 O18 88.9(4) . .
O1 W4 O18 158.0(4) . .
O3 W4 O18 87.6(4) . .
O19 W4 O22 169.3(4) . .
O13 W4 O22 85.1(3) . .
O1 W4 O22 84.9(3) . .
O3 W4 O22 73.7(3) . .
O18 W4 O22 73.3(3) . .
O20 W5 O10 102.3(5) . .
O20 W5 O10 102.3(5) . 6
O10 W5 O10 86.4(5) . 6
O20 W5 O11 99.9(5) . 6
O10 W5 O11 157.8(4) . 6
O10 W5 O11 88.7(4) 6 6
O20 W5 O11 99.9(5) . .
O10 W5 O11 88.7(4) . .
O10 W5 O11 157.8(4) 6 .
O11 W5 O11 87.7(6) 6 .
O20 W5 O14 169.3(6) . .
O10 W5 O14 85.5(3) . .
O10 W5 O14 85.5(3) 6 .
O11 W5 O14 72.6(3) 6 .
O11 W5 O14 72.6(3) . .
O15 W6 O10 103.5(4) . .
O15 W6 O8 103.1(5) . .
O10 W6 O8 86.8(4) . .
O15 W6 O16 98.4(4) . .
O10 W6 O16 89.1(4) . .
O8 W6 O16 158.5(4) . .
O15 W6 O6 99.7(4) . .
O10 W6 O6 156.8(3) . .
O8 W6 O6 88.7(4) . .
O16 W6 O6 86.9(3) . .
O15 W6 O2 167.9(4) . .
O10 W6 O2 84.8(3) . .
O8 W6 O2 86.1(4) . .
O16 W6 O2 72.6(3) . .
O6 W6 O2 72.2(3) . .
O21 W7 O13 103.8(4) . .
O21 W7 O11 99.5(5) . .
O13 W7 O11 156.6(4) . .
O21 W7 O12 100.2(5) . .
O13 W7 O12 89.6(5) . .
O11 W7 O12 88.1(5) . .
O21 W7 O9 101.4(4) . .
O13 W7 O9 86.3(4) . .
O11 W7 O9 87.2(4) . .
O12 W7 O9 158.3(4) . .
O21 W7 O14 169.6(4) . .
O13 W7 O14 84.8(3) . .
O11 W7 O14 72.2(3) . .
O12 W7 O14 73.7(4) . .
O9 W7 O14 84.7(3) . .
W3 O1 W4 150.1(5) . .
Si1 O2 W1 124.6(4) . .
Si1 O2 W3 122.7(3) . .
W1 O2 W3 92.9(2) . .
Si1 O2 W6 123.7(4) . .
W1 O2 W6 92.4(2) . .
W3 O2 W6 91.4(2) . .
W2 O3 W4 121.5(4) . .
W1 O4 W2 150.7(4) . .
W1 O5 W3 119.7(4) . .
W6 O6 W1 121.7(4) . .
W1 O7 Cu1 144.6(5) . .
W6 O8 W6 149.4(7) 6 .
W3 O9 W7 149.3(5) . .
W6 O10 W5 150.9(5) . .
W7 O11 W5 123.3(5) . .
W7 O12 W7 122.1(7) . 6
W4 O13 W7 151.5(5) . .
Si1 O14 W5 124.3(5) . .
Si1 O14 W7 124.2(3) . 6
W5 O14 W7 91.9(3) . 6
Si1 O14 W7 124.2(3) . .
W5 O14 W7 91.9(3) . .
W7 O14 W7 90.5(3) 6 .
W3 O16 W6 122.1(4) . .
W4 O18 W4 121.1(6) . 6
Si1 O22 W4 124.0(3) . 6
Si1 O22 W4 124.0(3) . .
W4 O22 W4 92.4(3) 6 .
Si1 O22 W2 124.0(5) . .
W4 O22 W2 91.5(3) 6 .
W4 O22 W2 91.5(3) . .
W1 O24 W1 149.0(6) 6 .
N2 Cu1 N1 159.1(4) . .
N2 Cu1 O7 103.9(3) . .
N1 Cu1 O7 96.5(3) . .
N4 Cu2 N3 169.5(4) . .
C2 C1 C5 120.0 . .
C2 C1 C8 122(3) . 8_556
C5 C1 C8 118(3) . 8_556
C1 C2 C3 120.0 . .
C2 C3 N1 120.0 . .
C4 N1 C3 120.0 . .
C4 N1 Cu1 115.4(4) . .
C3 N1 Cu1 124.6(4) . .
C5 C4 N1 120.0 . .
C4 C5 C1 120.0 . .
C7 C6 N4 120.0 . .
C6 C7 C8 120.0 . .
C9 C8 C7 120.0 . .
C9 C8 C1 120.1(6) . 8_454
C7 C8 C1 119.9(6) . 8_454
C10 C9 C8 120.0 . .
C9 C10 N4 120.0 . .
C10 N4 C6 120.0 . .
C10 N4 Cu2 120.3(4) . .
C6 N4 Cu2 119.7(4) . .
C11 N2 C20 120.0 . .
C11 N2 Cu1 119.8(4) . .
C20 N2 Cu1 120.2(4) . .
C12 C11 N2 120.0 . .
C11 C12 C13 120.0 . .
C19 C13 C12 120.0 . .
C19 C13 C14 119.7(6) . .
C12 C13 C14 120.0(5) . .
C20 C19 C13 120.0 . .
C19 C20 N2 120.0 . .
C15 C14 C18 120.0 . .
C15 C14 C13 118.8(5) . .
C18 C14 C13 121.2(5) . .
C14 C15 C16 120.0 . .
C15 C16 N3 120.0 . .
C16 N3 C17 120.0 . .
C16 N3 Cu2 116.8(4) . .
C17 N3 Cu2 123.2(4) . .
C18 C17 N3 120.0 . .
C17 C18 C14 120.0 . .

loop_
_geom_bond_atom_site_label_1
_geom_bond_atom_site_label_2
_geom_bond_distance
_geom_bond_site_symmetry_2
Si1 O14 1.604(10) .
Si1 O22 1.627(9) .
Si1 O2 1.631(7) .
Si1 O2 1.631(7) 6
W1 O7 1.715(8) .
W1 O4 1.864(8) .
W1 O24 1.894(3) .
W1 O5 1.919(8) .
W1 O6 1.949(8) .
W1 O2 2.312(6) .
W2 O23 1.705(12) .
W2 O3 1.925(8) 6
W2 O3 1.925(8) .
W2 O4 1.934(7) .
W2 O4 1.934(7) 6
W2 O22 2.362(9) .
W3 O17 1.709(8) .
W3 O9 1.862(9) .
W3 O1 1.885(8) .
W3 O16 1.927(7) .
W3 O5 1.969(8) .
W3 O2 2.329(6) .
W4 O19 1.703(8) .
W4 O13 1.882(9) .
W4 O1 1.907(8) .
W4 O3 1.933(8) .
W4 O18 1.939(6) .
W4 O22 2.339(6) .
W5 O20 1.702(15) .
W5 O10 1.909(9) .
W5 O10 1.909(9) 6
W5 O11 1.930(9) 6
W5 O11 1.930(9) .
W5 O14 2.346(9) .
W6 O15 1.701(8) .
W6 O10 1.878(9) .
W6 O8 1.905(3) .
W6 O16 1.928(8) .
W6 O6 1.932(8) .
W6 O2 2.383(6) .
W7 O21 1.699(9) .
W7 O13 1.898(9) .
W7 O11 1.921(9) .
W7 O12 1.922(6) .
W7 O9 1.925(9) .
W7 O14 2.370(6) .
O7 Cu1 2.189(8) .
O8 W6 1.905(3) 6
O12 W7 1.922(6) 6
O14 W7 2.370(6) 6
O18 W4 1.939(5) 6
O22 W4 2.339(6) 6
O24 W1 1.894(3) 6
Cu1 N2 1.912(5) .
Cu1 N1 1.923(5) .
Cu2 N4 1.896(6) .
Cu2 N3 1.899(5) .
C1 C2 1.3900 .
C1 C5 1.3900 .
C1 C8 1.512(19) 8_556
C2 C3 1.3900 .
C3 N1 1.3900 .
N1 C4 1.3900 .
C4 C5 1.3900 .
C6 C7 1.3900 .
C6 N4 1.3900 .
C7 C8 1.3900 .
C8 C9 1.3900 .
C8 C1 1.512(7) 8_454
C9 C10 1.3900 .
C10 N4 1.3900 .
N2 C11 1.3900 .
N2 C20 1.3900 .
C11 C12 1.3900 .
C12 C13 1.3900 .
C13 C19 1.3900 .
C13 C14 1.507(7) .
C19 C20 1.3900 .
C14 C15 1.3900 .
C14 C18 1.3900 .
C15 C16 1.3900 .
C16 N3 1.3900 .
N3 C17 1.3900 .
C17 C18 1.3900 .
OW6 OW6 1.07(10) 2_956
